data_1566268
loop_
_publ_author_name
'Huang, Yao'
'Zou, Suchen'
'Yu, Bangkui'
'Yan, Xuyang'
'Liu, Song'
'Huang, Hanmin'

_publ_section_title
;
 Highly regioselective and diastereodivergent aminomethylative annulation
 of dienyl alcohols enabled by a hydrogen-bonding assisting effect
;
_journal_issue 8
_journal_name_full 'Chemical Science'
_journal_page_first 2317
_journal_page_last 2323
_journal_paper_doi 10.1039/D1SC06479G
_journal_volume 13
_journal_year 2022
_chemical_formula_moiety 'C25 H24 N2 O5 S'
_chemical_formula_sum 'C25 H24 N2 O5 S'
_chemical_formula_weight 464.52
_space_group_crystal_system monoclinic
_space_group_IT_number 14
_space_group_name_Hall '-P 2ybc'
_space_group_name_H-M_alt 'P 1 21/c 1'
_atom_sites_solution_hydrogens geom
_atom_sites_solution_primary dual
_audit_creation_date 2021-05-04
_audit_creation_method
;
Olex2 1.3
(compiled 2020.11.12 svn.r5f609507 for OlexSys, GUI svn.r6272)
;
_audit_update_record
;
2021-09-25 deposited with the CCDC.	2022-01-18 downloaded from the CCDC.
;
_cell_angle_alpha 90
_cell_angle_beta 91.5530(12)
_cell_angle_gamma 90
_cell_formula_units_Z 8
_cell_length_a 14.60983(19)
_cell_length_b 31.1413(5)
_cell_length_c 10.11618(15)
_cell_measurement_reflns_used 6630
_cell_measurement_temperature 293(2)
_cell_measurement_theta_max 69.7990
_cell_measurement_theta_min 4.1430
_cell_volume 4600.86(12)
_computing_molecular_graphics 'Olex2 1.3 (Dolomanov et al., 2009)'
_computing_publication_material 'Olex2 1.3 (Dolomanov et al., 2009)'
_computing_structure_refinement 'SHELXL 2018/3 (Sheldrick, 2015)'
_computing_structure_solution 'SHELXD  (Sheldrick, 2008)'
_diffrn_ambient_temperature 293(2)
_diffrn_measured_fraction_theta_full 0.993
_diffrn_measured_fraction_theta_max 0.975
_diffrn_measurement_device_type 'SuperNova, Dual, Cu at home/near, AtlasS2'
_diffrn_radiation_type CuK\a
_diffrn_radiation_wavelength 1.54184
_diffrn_reflns_av_R_equivalents 0.0215
_diffrn_reflns_av_unetI/netI 0.0264
_diffrn_reflns_Laue_measured_fraction_full 0.993
_diffrn_reflns_Laue_measured_fraction_max 0.975
_diffrn_reflns_limit_h_max 17
_diffrn_reflns_limit_h_min -10
_diffrn_reflns_limit_k_max 34
_diffrn_reflns_limit_k_min -37
_diffrn_reflns_limit_l_max 11
_diffrn_reflns_limit_l_min -12
_diffrn_reflns_number 18304
_diffrn_reflns_point_group_measured_fraction_full 0.993
_diffrn_reflns_point_group_measured_fraction_max 0.975
_diffrn_reflns_theta_full 67.684
_diffrn_reflns_theta_max 70.048
_diffrn_reflns_theta_min 4.150
_exptl_absorpt_coefficient_mu 1.582
_exptl_crystal_density_diffrn 1.341
_exptl_crystal_description block
_exptl_crystal_F_000 1952
_exptl_crystal_size_max 0.2
_exptl_crystal_size_mid 0.2
_exptl_crystal_size_min 0.15
_refine_diff_density_max 0.565
_refine_diff_density_min -0.383
_refine_diff_density_rms 0.044
_refine_ls_extinction_method none
_refine_ls_goodness_of_fit_ref 0.954
_refine_ls_hydrogen_treatment constr
_refine_ls_matrix_type full
_refine_ls_number_parameters 595
_refine_ls_number_reflns 8507
_refine_ls_number_restraints 2
_refine_ls_restrained_S_all 1.009
_refine_ls_R_factor_all 0.0792
_refine_ls_R_factor_gt 0.0591
_refine_ls_shift/su_max 0.001
_refine_ls_shift/su_mean 0.000
_refine_ls_structure_factor_coef Fsqd
_refine_ls_weighting_details 'w=1/[\s^2^(Fo^2^)+(0.2000P)^2^] where P=(Fo^2^+2Fc^2^)/3'
_refine_ls_weighting_scheme calc
_refine_ls_wR_factor_gt 0.2117
_refine_ls_wR_factor_ref 0.2480
_reflns_Friedel_coverage 0.000
_reflns_number_gt 6188
_reflns_number_total 8507
_reflns_threshold_expression 'I > 2\s(I)'
_cod_data_source_file d1sc06479g2.cif
_cod_data_source_block hy-x20927-1
_cod_depositor_comments 'Adding full bibliography for 1566266--1566268.cif.'
_cod_original_cell_volume 4600.85(12)
_cod_database_code 1566268
_shelx_shelxl_version_number 2018/3
_shelx_space_group_comment
;
The symmetry employed for this shelxl refinement is uniquely defined
by the following loop, which should always be used as a source of
symmetry information in preference to the above space-group names.
They are only intended as comments.
;
_shelx_estimated_absorpt_t_max 0.797
_shelx_estimated_absorpt_t_min 0.743
_olex2_refinement_description
;
1. Fixed Uiso
 At 1.2 times of:
  All C(H) groups, All C(H,H) groups
2. Restrained distances
 C24-C25
 1.5 with sigma of 0.01
3. Rigid bond restraints
 C11, C12
 with sigma for 1-2 distances of 0.01 and sigma for 1-3 distances of 0.005
4.a Ternary CH refined with riding coordinates:
 C33(H33), C41(H41), C15(H15), C23(H23)
4.b Secondary CH2 refined with riding coordinates:
 C32(H32a,H32b), C44(H44a,H44b), C14(H14a,H14b), C7(H7a,H7b), C40(H40a,H40b),
 C22(H22a,H22b)
4.c Aromatic/amide H refined with riding coordinates:
 C35(H35), C50(H50), C36(H36), C9(H9), C3(H3), C28(H28), C5(H5), C13(H13),
 C38(H38), C2(H2), C6(H6), C46(H46), C37(H37), C42(H42), C30(H30), C31(H31),
 C49(H49), C47(H47), C27(H27), C10(H10), C11(H11), C12(H12), C17(H17), C48(H48),
  C19(H19), C20(H20), C24(H24), C18(H18)
4.d X=CH2 refined with riding coordinates:
 C43(H43a,H43b), C25(H25a,H25b)
;
_olex2_submission_special_instructions 'No special instructions were received'

loop_
_space_group_symop_operation_xyz
'x, y, z'
'-x, y+1/2, -z+1/2'
'-x, -y, -z'
'x, -y-1/2, z-1/2'

loop_
_atom_site_label
_atom_site_type_symbol
_atom_site_fract_x
_atom_site_fract_y
_atom_site_fract_z
_atom_site_U_iso_or_equiv
_atom_site_adp_type
_atom_site_occupancy
_atom_site_site_symmetry_order
_atom_site_calc_flag
_atom_site_refinement_flags_posn
_atom_site_refinement_flags_adp
_atom_site_refinement_flags_occupancy
_atom_site_disorder_assembly
_atom_site_disorder_group
S2 S 0.02547(5) 0.44083(2) 0.15894(8) 0.0652(2) Uani 1 1 d . . . . .
S1 S -0.42301(5) 0.42306(3) 0.34440(8) 0.0780(3) Uani 1 1 d . . . . .
N4 N 0.00088(15) 0.41135(7) 0.2867(2) 0.0548(5) Uani 1 1 d . . . . .
O10 O -0.04410(17) 0.30173(8) 0.1066(2) 0.0777(6) Uani 1 1 d . . . . .
O4 O -0.40702(19) 0.39642(10) 0.4569(2) 0.0980(9) Uani 1 1 d . . . . .
C33 C -0.05971(19) 0.33679(8) 0.3193(3) 0.0553(6) Uani 1 1 d . . . . .
H33 H -0.030097 0.338340 0.407274 0.066 Uiso 1 1 calc R U . . .
O8 O 0.10210(16) 0.46680(8) 0.1973(3) 0.0871(7) Uani 1 1 d . . . . .
O9 O 0.0298(2) 0.41267(8) 0.0481(2) 0.0897(7) Uani 1 1 d . . . . .
C34 C -0.14928(19) 0.31292(8) 0.3300(3) 0.0543(6) Uani 1 1 d . . . . .
C35 C -0.2102(2) 0.32316(9) 0.4282(3) 0.0615(7) Uani 1 1 d . . . . .
H35 H -0.195773 0.345155 0.487342 0.074 Uiso 1 1 calc R U . . .
C29 C -0.0710(2) 0.47411(8) 0.1329(3) 0.0587(6) Uani 1 1 d . . . . .
C45 C 0.04927(18) 0.40168(8) 0.5222(3) 0.0561(6) Uani 1 1 d . . . . .
C39 C -0.1725(2) 0.28069(9) 0.2408(3) 0.0632(7) Uani 1 1 d . . . . .
C32 C -0.07830(19) 0.38279(8) 0.2694(3) 0.0562(6) Uani 1 1 d . . . . .
H32A H -0.095852 0.381682 0.176320 0.067 Uiso 1 1 calc R U . . .
H32B H -0.129360 0.394678 0.316625 0.067 Uiso 1 1 calc R U . . .
N2 N -0.44616(18) 0.39209(10) 0.2199(2) 0.0724(7) Uani 1 1 d . . . . .
C50 C 0.0012(2) 0.39162(11) 0.6334(3) 0.0690(8) Uani 1 1 d . . . . .
H50 H -0.056880 0.403028 0.645186 0.083 Uiso 1 1 calc R U . . .
C4 C -0.5242(2) 0.45293(11) 0.3718(3) 0.0675(7) Uani 1 1 d . . . . .
C41 C 0.0050(2) 0.31360(10) 0.2252(3) 0.0707(8) Uani 1 1 d . . . . .
H41 H 0.051373 0.334581 0.199967 0.085 Uiso 1 1 calc R U . . .
C36 C -0.2914(2) 0.30137(10) 0.4395(3) 0.0679(7) Uani 1 1 d . . . . .
H36 H -0.331447 0.308638 0.505782 0.081 Uiso 1 1 calc R U . . .
C9 C -0.2978(2) 0.37239(12) 0.0383(3) 0.0743(8) Uani 1 1 d . . . . .
H9 H -0.282525 0.373129 0.128155 0.089 Uiso 1 1 calc R U . . .
C44 C 0.0094(2) 0.43172(9) 0.4191(3) 0.0616(7) Uani 1 1 d . . . . .
H44A H -0.050605 0.441072 0.446085 0.074 Uiso 1 1 calc R U . . .
H44B H 0.048141 0.456912 0.413526 0.074 Uiso 1 1 calc R U . . .
C8 C -0.3815(2) 0.38810(9) -0.0051(3) 0.0621(7) Uani 1 1 d . . . . .
C3 C -0.5852(3) 0.43841(12) 0.4627(4) 0.0843(10) Uani 1 1 d . . . . .
H3 H -0.571964 0.413934 0.512326 0.101 Uiso 1 1 calc R U . . .
O5 O -0.35533(17) 0.45335(10) 0.3049(3) 0.0993(9) Uani 1 1 d . . . . .
C28 C -0.0811(2) 0.51053(9) 0.2091(3) 0.0685(8) Uani 1 1 d . . . . .
H28 H -0.033737 0.519515 0.265770 0.082 Uiso 1 1 calc R U . . .
O3 O -0.65613(17) 0.34410(12) 0.3550(2) 0.0949(9) Uani 1 1 d . . . . .
C5 C -0.5422(2) 0.48955(12) 0.2993(4) 0.0773(9) Uani 1 1 d . . . . .
H5 H -0.499941 0.499522 0.239401 0.093 Uiso 1 1 calc R U . . .
C1 C -0.6834(2) 0.49620(10) 0.4047(4) 0.0714(8) Uani 1 1 d . . . . .
C13 C -0.4038(3) 0.38552(11) -0.1382(3) 0.0780(9) Uani 1 1 d . . . . .
H13 H -0.460970 0.394672 -0.169541 0.094 Uiso 1 1 calc R U . . .
C26 C -0.2298(2) 0.51901(11) 0.1154(4) 0.0741(9) Uani 1 1 d . . . . .
C38 C -0.2548(3) 0.25860(11) 0.2547(4) 0.0773(9) Uani 1 1 d . . . . .
H38 H -0.270179 0.236533 0.196208 0.093 Uiso 1 1 calc R U . . .
O2 O -0.82300(19) 0.50498(11) 0.5022(4) 0.1119(10) Uani 1 1 d . . . . .
C16 C -0.5725(2) 0.28505(16) 0.1864(3) 0.0855(11) Uani 1 1 d . . . . .
C2 C -0.6661(3) 0.46029(12) 0.4803(4) 0.0826(10) Uani 1 1 d . . . . .
H2 H -0.707876 0.450945 0.541709 0.099 Uiso 1 1 calc R U . . .
C14 C -0.4713(2) 0.34655(12) 0.2368(3) 0.0713(8) Uani 1 1 d . . . . .
H14A H -0.475857 0.340683 0.330551 0.086 Uiso 1 1 calc R U . . .
H14B H -0.422392 0.328839 0.203640 0.086 Uiso 1 1 calc R U . . .
C6 C -0.6237(2) 0.51147(11) 0.3161(4) 0.0800(9) Uani 1 1 d . . . . .
H6 H -0.637141 0.536128 0.267461 0.096 Uiso 1 1 calc R U . . .
C46 C 0.1358(2) 0.38409(11) 0.5077(4) 0.0741(8) Uani 1 1 d . . . . .
H46 H 0.168924 0.390656 0.433059 0.089 Uiso 1 1 calc R U . . .
C21 C -0.6318(2) 0.27024(18) 0.2799(4) 0.0931(12) Uani 1 1 d . . . . .
C37 C -0.3131(2) 0.26899(11) 0.3530(4) 0.0774(9) Uani 1 1 d . . . . .
H37 H -0.367691 0.253991 0.361215 0.093 Uiso 1 1 calc R U . . .
C7 C -0.4470(2) 0.41003(13) 0.0861(3) 0.0780(9) Uani 1 1 d . . . . .
H7A H -0.431400 0.440274 0.091558 0.094 Uiso 1 1 calc R U . . .
H7B H -0.508512 0.407857 0.048290 0.094 Uiso 1 1 calc R U . . .
N1 N -0.7698(2) 0.51953(11) 0.4236(4) 0.0931(10) Uani 1 1 d . . . . .
C42 C 0.0554(3) 0.27566(11) 0.2811(4) 0.0850(10) Uani 1 1 d . . . . .
H42 H 0.085400 0.258537 0.220697 0.102 Uiso 1 1 calc R U . . .
C30 C -0.1389(3) 0.46166(11) 0.0424(3) 0.0743(8) Uani 1 1 d . . . . .
H30 H -0.130042 0.438067 -0.012084 0.089 Uiso 1 1 calc R U . . .
O1 O -0.7829(2) 0.55182(11) 0.3590(5) 0.1478(17) Uani 1 1 d . . . . .
C15 C -0.5609(2) 0.33328(15) 0.1675(3) 0.0820(11) Uani 1 1 d . . . . .
H15 H -0.556981 0.339441 0.072818 0.098 Uiso 1 1 calc R U . . .
C31 C -0.2196(3) 0.48450(13) 0.0339(4) 0.0852(10) Uani 1 1 d . . . . .
H31 H -0.266054 0.476594 -0.025886 0.102 Uiso 1 1 calc R U . . .
C49 C 0.0407(4) 0.36396(13) 0.7289(4) 0.0964(12) Uani 1 1 d . . . . .
H49 H 0.008828 0.357142 0.804445 0.116 Uiso 1 1 calc R U . . .
C40 C -0.1104(3) 0.26937(11) 0.1301(4) 0.0786(9) Uani 1 1 d . . . . .
H40A H -0.079140 0.242662 0.151335 0.094 Uiso 1 1 calc R U . . .
H40B H -0.147037 0.264831 0.049950 0.094 Uiso 1 1 calc R U . . .
C47 C 0.1730(3) 0.35729(13) 0.6015(4) 0.0935(12) Uani 1 1 d . . . . .
H47 H 0.231126 0.345898 0.590673 0.112 Uiso 1 1 calc R U . . .
N3 N -0.3194(2) 0.54160(14) 0.1149(4) 0.1016(11) Uani 1 1 d . . . . .
C27 C -0.1616(2) 0.53346(10) 0.2007(4) 0.0741(8) Uani 1 1 d . . . . .
H27 H -0.169694 0.558047 0.251220 0.089 Uiso 1 1 calc R U . . .
C10 C -0.2361(3) 0.35556(12) -0.0490(4) 0.0800(9) Uani 1 1 d . . . . .
H10 H -0.180072 0.345025 -0.017690 0.096 Uiso 1 1 calc R U . . .
O6 O -0.3292(3) 0.57145(14) 0.1895(4) 0.1312(13) Uani 1 1 d . . . . .
C11 C -0.2572(3) 0.35437(12) -0.1802(4) 0.0891(11) Uani 1 1 d . U . . .
H11 H -0.215374 0.343550 -0.239276 0.107 Uiso 1 1 calc R U . . .
C12 C -0.3406(4) 0.36922(14) -0.2253(4) 0.1034(14) Uani 1 1 d . U . . .
H12 H -0.355156 0.368371 -0.315303 0.124 Uiso 1 1 calc R U . . .
C23 C -0.6421(2) 0.35799(18) 0.2229(4) 0.0969(13) Uani 1 1 d . . . . .
H23 H -0.626687 0.388612 0.224921 0.116 Uiso 1 1 calc R U . . .
C17 C -0.5221(3) 0.2558(2) 0.1142(4) 0.1050(15) Uani 1 1 d . . . . .
H17 H -0.482007 0.265476 0.050898 0.126 Uiso 1 1 calc R U . . .
C43 C 0.0620(3) 0.26401(14) 0.4016(5) 0.0984(12) Uani 1 1 d . . . . .
H43A H 0.033357 0.279890 0.466470 0.118 Uiso 1 1 calc R U . . .
H43B H 0.095453 0.239614 0.424786 0.118 Uiso 1 1 calc R U . . .
O7 O -0.3792(3) 0.52843(14) 0.0388(5) 0.1520(17) Uani 1 1 d . . . . .
C48 C 0.1252(4) 0.34719(14) 0.7110(5) 0.1028(14) Uani 1 1 d . . . . .
H48 H 0.150645 0.328652 0.774046 0.123 Uiso 1 1 calc R U . . .
C19 C -0.5913(4) 0.1975(2) 0.2264(6) 0.1227(17) Uani 1 1 d . . . . .
H19 H -0.598294 0.168157 0.239500 0.147 Uiso 1 1 calc R U . . .
C20 C -0.6419(3) 0.2259(2) 0.2985(5) 0.1162(17) Uani 1 1 d . . . . .
H20 H -0.682825 0.215614 0.359791 0.139 Uiso 1 1 calc R U . . .
C22 C -0.6873(3) 0.3009(2) 0.3601(4) 0.1100(16) Uani 1 1 d . . . . .
H22A H -0.750499 0.299815 0.328335 0.132 Uiso 1 1 calc R U . . .
H22B H -0.685694 0.291402 0.451487 0.132 Uiso 1 1 calc R U . . .
C24 C -0.7264(3) 0.3524(3) 0.1414(5) 0.167(3) Uani 1 1 d D . . . .
H24 H -0.754297 0.326137 0.157816 0.200 Uiso 1 1 calc R U . . .
C18 C -0.5317(4) 0.2118(2) 0.1367(6) 0.1212(17) Uani 1 1 d . . . . .
H18 H -0.496977 0.192255 0.089780 0.145 Uiso 1 1 calc R U . . .
C25 C -0.7681(5) 0.3724(3) 0.0605(8) 0.208(5) Uani 1 1 d D . . . .
H25A H -0.747400 0.399306 0.035103 0.250 Uiso 1 1 calc R U . . .
H25B H -0.821612 0.361174 0.022353 0.250 Uiso 1 1 calc R U . . .

loop_
_atom_site_aniso_label
_atom_site_aniso_U_11
_atom_site_aniso_U_22
_atom_site_aniso_U_33
_atom_site_aniso_U_23
_atom_site_aniso_U_13
_atom_site_aniso_U_12
S2 0.0698(5) 0.0553(4) 0.0715(5) 0.0109(3) 0.0188(3) 0.0026(3)
S1 0.0623(5) 0.1006(7) 0.0707(5) -0.0132(4) -0.0041(3) 0.0251(4)
N4 0.0645(13) 0.0417(10) 0.0583(12) 0.0048(9) 0.0032(10) -0.0014(9)
O10 0.0928(15) 0.0733(13) 0.0680(13) -0.0140(11) 0.0179(11) -0.0032(12)
O4 0.1067(19) 0.121(2) 0.0646(13) -0.0137(13) -0.0221(12) 0.0499(16)
C33 0.0648(15) 0.0443(12) 0.0570(14) -0.0002(11) 0.0018(11) -0.0014(11)
O8 0.0642(12) 0.0760(14) 0.122(2) 0.0220(14) 0.0165(12) -0.0094(11)
O9 0.119(2) 0.0795(15) 0.0721(14) 0.0020(12) 0.0325(13) 0.0197(14)
C34 0.0685(15) 0.0415(12) 0.0528(13) 0.0020(10) 0.0005(11) 0.0000(11)
C35 0.0752(17) 0.0545(15) 0.0549(14) 0.0005(12) 0.0022(12) 0.0048(13)
C29 0.0702(16) 0.0497(14) 0.0566(14) 0.0121(12) 0.0084(12) -0.0040(12)
C45 0.0558(14) 0.0500(13) 0.0623(15) -0.0066(12) -0.0012(11) 0.0002(11)
C39 0.0755(18) 0.0501(14) 0.0640(16) -0.0064(12) 0.0024(13) -0.0024(13)
C32 0.0637(15) 0.0443(13) 0.0606(15) 0.0030(11) 0.0034(12) -0.0010(11)
N2 0.0667(15) 0.0926(19) 0.0579(13) -0.0028(13) 0.0017(11) 0.0245(14)
C50 0.0723(18) 0.0727(19) 0.0625(17) -0.0083(14) 0.0078(14) -0.0024(14)
C4 0.0629(16) 0.0762(19) 0.0638(16) -0.0006(14) 0.0073(13) 0.0135(14)
C41 0.0715(18) 0.0563(16) 0.085(2) 0.0015(15) 0.0174(15) 0.0021(14)
C36 0.0626(16) 0.0718(18) 0.0698(17) 0.0099(15) 0.0101(13) 0.0049(14)
C9 0.0680(17) 0.096(2) 0.0582(16) -0.0152(16) -0.0023(13) 0.0111(17)
C44 0.0719(17) 0.0469(13) 0.0656(16) -0.0058(12) -0.0013(13) 0.0053(12)
C8 0.0728(18) 0.0604(16) 0.0531(14) 0.0000(12) -0.0004(12) -0.0041(13)
C3 0.092(2) 0.082(2) 0.079(2) 0.0144(18) 0.0233(18) 0.0279(19)
O5 0.0617(13) 0.121(2) 0.116(2) -0.0250(18) 0.0059(13) 0.0061(14)
C28 0.0716(18) 0.0532(15) 0.080(2) 0.0014(14) -0.0010(15) -0.0017(13)
O3 0.0644(13) 0.152(3) 0.0686(14) -0.0035(15) 0.0095(10) 0.0157(16)
C5 0.0656(18) 0.077(2) 0.090(2) 0.0092(18) 0.0202(16) 0.0069(15)
C1 0.0582(16) 0.0602(16) 0.096(2) -0.0066(16) 0.0147(15) 0.0049(13)
C13 0.104(3) 0.0699(19) 0.0591(17) 0.0028(15) -0.0146(16) -0.0050(18)
C26 0.0708(18) 0.0691(19) 0.082(2) 0.0289(17) 0.0048(15) 0.0069(15)
C38 0.086(2) 0.0612(17) 0.085(2) -0.0088(16) -0.0043(17) -0.0166(16)
O2 0.0699(16) 0.113(2) 0.154(3) -0.014(2) 0.0392(18) 0.0082(15)
C16 0.0531(16) 0.140(4) 0.0626(18) -0.017(2) -0.0032(13) -0.0075(19)
C2 0.081(2) 0.076(2) 0.093(2) 0.0033(18) 0.0299(18) 0.0084(17)
C14 0.0550(15) 0.099(2) 0.0597(16) -0.0035(16) 0.0009(12) 0.0142(15)
C6 0.075(2) 0.0656(18) 0.100(2) 0.0144(18) 0.0129(18) 0.0116(16)
C46 0.0652(17) 0.079(2) 0.078(2) -0.0097(17) 0.0032(14) 0.0105(15)
C21 0.0597(18) 0.146(4) 0.074(2) -0.012(2) -0.0017(16) -0.018(2)
C37 0.0681(19) 0.074(2) 0.090(2) 0.0150(18) -0.0002(16) -0.0079(15)
C7 0.0692(18) 0.097(2) 0.0674(18) 0.0069(17) -0.0038(14) 0.0252(17)
N1 0.0620(16) 0.0755(19) 0.143(3) -0.013(2) 0.0201(18) 0.0079(14)
C42 0.098(2) 0.0640(19) 0.094(3) -0.0004(18) 0.011(2) 0.0170(18)
C30 0.095(2) 0.0657(18) 0.0620(17) 0.0060(14) -0.0018(15) -0.0016(17)
O1 0.088(2) 0.093(2) 0.264(5) 0.048(3) 0.038(2) 0.0345(17)
C15 0.0521(16) 0.138(3) 0.0556(16) -0.0036(19) -0.0024(12) 0.0056(18)
C31 0.088(2) 0.085(2) 0.083(2) 0.0146(19) -0.0147(18) 0.0004(19)
C49 0.143(4) 0.087(2) 0.0591(19) 0.0015(18) 0.004(2) -0.012(3)
C40 0.093(2) 0.0625(18) 0.081(2) -0.0165(16) 0.0153(18) -0.0105(17)
C47 0.094(3) 0.090(3) 0.096(3) -0.016(2) -0.022(2) 0.033(2)
N3 0.083(2) 0.109(3) 0.113(3) 0.039(2) 0.002(2) 0.021(2)
C27 0.079(2) 0.0590(16) 0.085(2) 0.0075(15) 0.0040(16) 0.0079(15)
C10 0.082(2) 0.077(2) 0.081(2) -0.0080(17) 0.0151(17) 0.0050(17)
O6 0.112(2) 0.135(3) 0.147(3) 0.011(3) 0.019(2) 0.057(2)
C11 0.131(3) 0.070(2) 0.068(2) -0.0066(16) 0.023(2) 0.005(2)
C12 0.173(4) 0.088(3) 0.0491(17) -0.0051(17) 0.001(2) 0.001(3)
C23 0.0560(17) 0.161(4) 0.074(2) 0.012(2) 0.0019(15) 0.022(2)
C17 0.071(2) 0.159(5) 0.085(3) -0.036(3) 0.0048(18) -0.013(3)
C43 0.101(3) 0.090(3) 0.105(3) 0.023(2) 0.020(2) 0.015(2)
O7 0.103(2) 0.165(4) 0.186(4) 0.033(3) -0.047(3) 0.030(2)
C48 0.139(4) 0.080(2) 0.087(3) -0.001(2) -0.035(3) 0.024(3)
C19 0.096(3) 0.144(5) 0.127(4) -0.021(4) -0.017(3) -0.022(3)
C20 0.078(3) 0.165(5) 0.105(3) -0.008(3) -0.001(2) -0.031(3)
C22 0.063(2) 0.188(6) 0.081(2) -0.003(3) 0.0147(17) -0.011(3)
C24 0.066(2) 0.327(11) 0.107(4) 0.079(5) -0.007(2) 0.006(4)
C18 0.100(3) 0.140(5) 0.123(4) -0.044(4) -0.008(3) -0.015(3)
C25 0.133(5) 0.306(11) 0.182(7) 0.127(8) -0.054(5) -0.048(6)

loop_
_atom_type_symbol
_atom_type_description
_atom_type_scat_dispersion_real
_atom_type_scat_dispersion_imag
_atom_type_scat_source
C C 0.0181 0.0091 'International Tables Vol C Tables 4.2.6.8 and 6.1.1.4'
H H 0.0000 0.0000 'International Tables Vol C Tables 4.2.6.8 and 6.1.1.4'
N N 0.0311 0.0180 'International Tables Vol C Tables 4.2.6.8 and 6.1.1.4'
O O 0.0492 0.0322 'International Tables Vol C Tables 4.2.6.8 and 6.1.1.4'
S S 0.3331 0.5567 'International Tables Vol C Tables 4.2.6.8 and 6.1.1.4'

loop_
_geom_angle_atom_site_label_1
_geom_angle_atom_site_label_2
_geom_angle_atom_site_label_3
_geom_angle
_geom_angle_site_symmetry_1
_geom_angle_site_symmetry_3
_geom_angle_publ_flag
N4 S2 C29 104.86(12) . . ?
O8 S2 N4 106.94(15) . . ?
O8 S2 C29 109.01(14) . . ?
O9 S2 N4 106.98(13) . . ?
O9 S2 O8 120.76(17) . . ?
O9 S2 C29 107.22(16) . . ?
O4 S1 N2 107.60(16) . . ?
O4 S1 C4 107.47(16) . . ?
O4 S1 O5 120.53(18) . . ?
N2 S1 C4 106.07(14) . . ?
O5 S1 N2 107.92(16) . . ?
O5 S1 C4 106.43(16) . . ?
C32 N4 S2 115.86(18) . . ?
C32 N4 C44 114.4(2) . . ?
C44 N4 S2 117.34(18) . . ?
C40 O10 C41 111.8(3) . . ?
C34 C33 H33 108.7 . . ?
C34 C33 C32 109.6(2) . . ?
C34 C33 C41 111.1(2) . . ?
C32 C33 H33 108.7 . . ?
C41 C33 H33 108.7 . . ?
C41 C33 C32 109.8(2) . . ?
C35 C34 C33 120.7(2) . . ?
C39 C34 C33 120.5(2) . . ?
C39 C34 C35 118.8(3) . . ?
C34 C35 H35 119.4 . . ?
C36 C35 C34 121.2(3) . . ?
C36 C35 H35 119.4 . . ?
C28 C29 S2 119.7(2) . . ?
C28 C29 C30 120.8(3) . . ?
C30 C29 S2 119.3(2) . . ?
C50 C45 C44 120.6(3) . . ?
C50 C45 C46 118.8(3) . . ?
C46 C45 C44 120.5(3) . . ?
C34 C39 C38 119.2(3) . . ?
C34 C39 C40 120.9(3) . . ?
C38 C39 C40 119.9(3) . . ?
N4 C32 C33 113.2(2) . . ?
N4 C32 H32A 108.9 . . ?
N4 C32 H32B 108.9 . . ?
C33 C32 H32A 108.9 . . ?
C33 C32 H32B 108.9 . . ?
H32A C32 H32B 107.8 . . ?
C14 N2 S1 122.1(2) . . ?
C7 N2 S1 119.3(3) . . ?
C7 N2 C14 118.6(3) . . ?
C45 C50 H50 120.3 . . ?
C45 C50 C49 119.4(3) . . ?
C49 C50 H50 120.3 . . ?
C3 C4 S1 119.3(3) . . ?
C3 C4 C5 120.7(3) . . ?
C5 C4 S1 119.9(3) . . ?
O10 C41 C33 109.7(3) . . ?
O10 C41 H41 106.8 . . ?
O10 C41 C42 110.1(3) . . ?
C33 C41 H41 106.8 . . ?
C42 C41 C33 116.2(3) . . ?
C42 C41 H41 106.8 . . ?
C35 C36 H36 120.1 . . ?
C37 C36 C35 119.8(3) . . ?
C37 C36 H36 120.1 . . ?
C8 C9 H9 119.4 . . ?
C8 C9 C10 121.3(3) . . ?
C10 C9 H9 119.4 . . ?
N4 C44 C45 112.4(2) . . ?
N4 C44 H44A 109.1 . . ?
N4 C44 H44B 109.1 . . ?
C45 C44 H44A 109.1 . . ?
C45 C44 H44B 109.1 . . ?
H44A C44 H44B 107.9 . . ?
C9 C8 C7 122.4(3) . . ?
C13 C8 C9 118.3(3) . . ?
C13 C8 C7 119.1(3) . . ?
C4 C3 H3 120.1 . . ?
C4 C3 C2 119.8(3) . . ?
C2 C3 H3 120.1 . . ?
C29 C28 H28 120.2 . . ?
C27 C28 C29 119.7(3) . . ?
C27 C28 H28 120.2 . . ?
C22 O3 C23 112.1(3) . . ?
C4 C5 H5 120.2 . . ?
C4 C5 C6 119.6(3) . . ?
C6 C5 H5 120.2 . . ?
C2 C1 N1 118.3(3) . . ?
C6 C1 C2 122.8(3) . . ?
C6 C1 N1 118.8(3) . . ?
C8 C13 H13 120.1 . . ?
C8 C13 C12 119.8(4) . . ?
C12 C13 H13 120.1 . . ?
C31 C26 N3 118.8(4) . . ?
C31 C26 C27 123.2(3) . . ?
C27 C26 N3 118.0(4) . . ?
C39 C38 H38 119.6 . . ?
C37 C38 C39 120.8(3) . . ?
C37 C38 H38 119.6 . . ?
C21 C16 C15 119.3(4) . . ?
C21 C16 C17 119.5(5) . . ?
C17 C16 C15 121.2(4) . . ?
C3 C2 H2 120.8 . . ?
C1 C2 C3 118.4(3) . . ?
C1 C2 H2 120.8 . . ?
N2 C14 H14A 108.5 . . ?
N2 C14 H14B 108.5 . . ?
N2 C14 C15 114.9(3) . . ?
H14A C14 H14B 107.5 . . ?
C15 C14 H14A 108.5 . . ?
C15 C14 H14B 108.5 . . ?
C5 C6 H6 120.7 . . ?
C1 C6 C5 118.6(3) . . ?
C1 C6 H6 120.7 . . ?
C45 C46 H46 119.6 . . ?
C47 C46 C45 120.9(4) . . ?
C47 C46 H46 119.6 . . ?
C16 C21 C20 119.4(5) . . ?
C16 C21 C22 121.1(5) . . ?
C20 C21 C22 119.5(4) . . ?
C36 C37 H37 119.9 . . ?
C38 C37 C36 120.2(3) . . ?
C38 C37 H37 119.9 . . ?
N2 C7 C8 113.8(3) . . ?
N2 C7 H7A 108.8 . . ?
N2 C7 H7B 108.8 . . ?
C8 C7 H7A 108.8 . . ?
C8 C7 H7B 108.8 . . ?
H7A C7 H7B 107.7 . . ?
O2 N1 C1 117.8(3) . . ?
O1 N1 C1 117.6(4) . . ?
O1 N1 O2 124.6(3) . . ?
C41 C42 H42 116.2 . . ?
C43 C42 C41 127.7(4) . . ?
C43 C42 H42 116.2 . . ?
C29 C30 H30 120.2 . . ?
C31 C30 C29 119.5(3) . . ?
C31 C30 H30 120.2 . . ?
C16 C15 C14 107.9(3) . . ?
C16 C15 H15 109.0 . . ?
C16 C15 C23 111.0(3) . . ?
C14 C15 H15 109.0 . . ?
C14 C15 C23 111.0(3) . . ?
C23 C15 H15 109.0 . . ?
C26 C31 C30 118.4(3) . . ?
C26 C31 H31 120.8 . . ?
C30 C31 H31 120.8 . . ?
C50 C49 H49 119.9 . . ?
C48 C49 C50 120.2(4) . . ?
C48 C49 H49 119.9 . . ?
O10 C40 C39 112.7(2) . . ?
O10 C40 H40A 109.0 . . ?
O10 C40 H40B 109.0 . . ?
C39 C40 H40A 109.0 . . ?
C39 C40 H40B 109.0 . . ?
H40A C40 H40B 107.8 . . ?
C46 C47 H47 119.9 . . ?
C48 C47 C46 120.3(4) . . ?
C48 C47 H47 119.9 . . ?
O6 N3 C26 118.8(4) . . ?
O6 N3 O7 123.9(4) . . ?
O7 N3 C26 117.3(4) . . ?
C28 C27 H27 120.9 . . ?
C26 C27 C28 118.2(3) . . ?
C26 C27 H27 120.9 . . ?
C9 C10 H10 119.9 . . ?
C11 C10 C9 120.1(4) . . ?
C11 C10 H10 119.9 . . ?
C10 C11 H11 120.2 . . ?
C10 C11 C12 119.6(4) . . ?
C12 C11 H11 120.2 . . ?
C13 C12 H12 119.6 . . ?
C11 C12 C13 120.8(3) . . ?
C11 C12 H12 119.6 . . ?
O3 C23 C15 108.8(3) . . ?
O3 C23 H23 108.4 . . ?
O3 C23 C24 110.5(4) . . ?
C15 C23 H23 108.4 . . ?
C24 C23 C15 112.3(4) . . ?
C24 C23 H23 108.4 . . ?
C16 C17 H17 120.0 . . ?
C16 C17 C18 120.0(5) . . ?
C18 C17 H17 120.0 . . ?
C42 C43 H43A 120.0 . . ?
C42 C43 H43B 120.0 . . ?
H43A C43 H43B 120.0 . . ?
C49 C48 C47 120.5(4) . . ?
C49 C48 H48 119.8 . . ?
C47 C48 H48 119.7 . . ?
C20 C19 H19 119.6 . . ?
C18 C19 H19 119.6 . . ?
C18 C19 C20 120.8(6) . . ?
C21 C20 H20 119.9 . . ?
C19 C20 C21 120.2(5) . . ?
C19 C20 H20 119.9 . . ?
O3 C22 C21 113.8(3) . . ?
O3 C22 H22A 108.8 . . ?
O3 C22 H22B 108.8 . . ?
C21 C22 H22A 108.8 . . ?
C21 C22 H22B 108.8 . . ?
H22A C22 H22B 107.7 . . ?
C23 C24 H24 111.5 . . ?
C25 C24 C23 137.0(8) . . ?
C25 C24 H24 111.5 . . ?
C17 C18 H18 119.9 . . ?
C19 C18 C17 120.1(6) . . ?
C19 C18 H18 119.9 . . ?
C24 C25 H25A 120.0 . . ?
C24 C25 H25B 120.0 . . ?
H25A C25 H25B 120.0 . . ?

loop_
_geom_bond_atom_site_label_1
_geom_bond_atom_site_label_2
_geom_bond_distance
_geom_bond_site_symmetry_2
_geom_bond_publ_flag
S2 N4 1.633(2) . ?
S2 O8 1.426(3) . ?
S2 O9 1.426(3) . ?
S2 C29 1.764(3) . ?
S1 O4 1.423(3) . ?
S1 N2 1.615(3) . ?
S1 C4 1.775(3) . ?
S1 O5 1.431(3) . ?
N4 C32 1.466(3) . ?
N4 C44 1.484(4) . ?
O10 C41 1.430(4) . ?
O10 C40 1.422(4) . ?
C33 H33 0.9800 . ?
C33 C34 1.511(4) . ?
C33 C32 1.540(4) . ?
C33 C41 1.540(4) . ?
C34 C35 1.389(4) . ?
C34 C39 1.385(4) . ?
C35 H35 0.9300 . ?
C35 C36 1.374(4) . ?
C29 C28 1.381(4) . ?
C29 C30 1.386(5) . ?
C45 C50 1.379(4) . ?
C45 C44 1.506(4) . ?
C45 C46 1.390(4) . ?
C39 C38 1.396(5) . ?
C39 C40 1.502(5) . ?
C32 H32A 0.9700 . ?
C32 H32B 0.9700 . ?
N2 C14 1.476(5) . ?
N2 C7 1.464(4) . ?
C50 H50 0.9300 . ?
C50 C49 1.407(5) . ?
C4 C3 1.375(5) . ?
C4 C5 1.377(5) . ?
C41 H41 0.9800 . ?
C41 C42 1.495(5) . ?
C36 H36 0.9300 . ?
C36 C37 1.366(5) . ?
C9 H9 0.9300 . ?
C9 C8 1.379(4) . ?
C9 C10 1.382(5) . ?
C44 H44A 0.9700 . ?
C44 H44B 0.9700 . ?
C8 C13 1.378(4) . ?
C8 C7 1.510(4) . ?
C3 H3 0.9300 . ?
C3 C2 1.379(5) . ?
C28 H28 0.9300 . ?
C28 C27 1.377(5) . ?
O3 C23 1.424(5) . ?
O3 C22 1.423(6) . ?
C5 H5 0.9300 . ?
C5 C6 1.387(5) . ?
C1 C2 1.374(5) . ?
C1 C6 1.353(5) . ?
C1 N1 1.473(4) . ?
C13 H13 0.9300 . ?
C13 C12 1.389(6) . ?
C26 C31 1.365(5) . ?
C26 N3 1.486(5) . ?
C26 C27 1.375(5) . ?
C38 H38 0.9300 . ?
C38 C37 1.366(5) . ?
O2 N1 1.215(5) . ?
C16 C21 1.380(6) . ?
C16 C15 1.524(6) . ?
C16 C17 1.392(6) . ?
C2 H2 0.9300 . ?
C14 H14A 0.9700 . ?
C14 H14B 0.9700 . ?
C14 C15 1.524(4) . ?
C6 H6 0.9300 . ?
C46 H46 0.9300 . ?
C46 C47 1.365(5) . ?
C21 C20 1.403(7) . ?
C21 C22 1.503(7) . ?
C37 H37 0.9300 . ?
C7 H7A 0.9700 . ?
C7 H7B 0.9700 . ?
N1 O1 1.211(5) . ?
C42 H42 0.9300 . ?
C42 C43 1.273(6) . ?
C30 H30 0.9300 . ?
C30 C31 1.378(5) . ?
C15 H15 0.9800 . ?
C15 C23 1.534(5) . ?
C31 H31 0.9300 . ?
C49 H49 0.9300 . ?
C49 C48 1.357(7) . ?
C40 H40A 0.9700 . ?
C40 H40B 0.9700 . ?
C47 H47 0.9300 . ?
C47 C48 1.362(7) . ?
N3 O6 1.208(6) . ?
N3 O7 1.220(6) . ?
C27 H27 0.9300 . ?
C10 H10 0.9300 . ?
C10 C11 1.355(6) . ?
C11 H11 0.9300 . ?
C11 C12 1.370(7) . ?
C12 H12 0.9300 . ?
C23 H23 0.9800 . ?
C23 C24 1.474(6) . ?
C17 H17 0.9300 . ?
C17 C18 1.396(8) . ?
C43 H43A 0.9300 . ?
C43 H43B 0.9300 . ?
C48 H48 0.9300 . ?
C19 H19 0.9300 . ?
C19 C20 1.373(8) . ?
C19 C18 1.350(8) . ?
C20 H20 0.9300 . ?
C22 H22A 0.9700 . ?
C22 H22B 0.9700 . ?
C24 H24 0.9300 . ?
C24 C25 1.184(6) . ?
C18 H18 0.9300 . ?
C25 H25A 0.9300 . ?
C25 H25B 0.9300 . ?

loop_
_geom_torsion_atom_site_label_1
_geom_torsion_atom_site_label_2
_geom_torsion_atom_site_label_3
_geom_torsion_atom_site_label_4
_geom_torsion
_geom_torsion_site_symmetry_1
_geom_torsion_site_symmetry_2
_geom_torsion_site_symmetry_3
_geom_torsion_site_symmetry_4
_geom_torsion_publ_flag
S2 N4 C32 C33 133.5(2) . . . . ?
S2 N4 C44 C45 -140.4(2) . . . . ?
S2 C29 C28 C27 -171.7(2) . . . . ?
S2 C29 C30 C31 171.7(3) . . . . ?
S1 N2 C14 C15 126.4(2) . . . . ?
S1 N2 C7 C8 122.4(3) . . . . ?
S1 C4 C3 C2 -177.0(3) . . . . ?
S1 C4 C5 C6 176.6(3) . . . . ?
N4 S2 C29 C28 80.7(3) . . . . ?
N4 S2 C29 C30 -94.8(3) . . . . ?
O10 C41 C42 C43 -137.0(5) . . . . ?
O4 S1 N2 C14 15.8(3) . . . . ?
O4 S1 N2 C7 -167.4(2) . . . . ?
O4 S1 C4 C3 -20.4(4) . . . . ?
O4 S1 C4 C5 161.5(3) . . . . ?
C33 C34 C35 C36 -179.4(3) . . . . ?
C33 C34 C39 C38 178.7(3) . . . . ?
C33 C34 C39 C40 -1.3(4) . . . . ?
C33 C41 C42 C43 -11.5(6) . . . . ?
O8 S2 N4 C32 178.42(19) . . . . ?
O8 S2 N4 C44 38.2(2) . . . . ?
O8 S2 C29 C28 -33.6(3) . . . . ?
O8 S2 C29 C30 150.9(3) . . . . ?
O9 S2 N4 C32 -50.9(2) . . . . ?
O9 S2 N4 C44 168.9(2) . . . . ?
O9 S2 C29 C28 -165.9(2) . . . . ?
O9 S2 C29 C30 18.6(3) . . . . ?
C34 C33 C32 N4 165.9(2) . . . . ?
C34 C33 C41 O10 46.4(3) . . . . ?
C34 C33 C41 C42 -79.2(4) . . . . ?
C34 C35 C36 C37 0.0(4) . . . . ?
C34 C39 C38 C37 1.3(5) . . . . ?
C34 C39 C40 O10 -16.7(5) . . . . ?
C35 C34 C39 C38 -2.0(4) . . . . ?
C35 C34 C39 C40 178.0(3) . . . . ?
C35 C36 C37 C38 -0.8(5) . . . . ?
C29 S2 N4 C32 62.8(2) . . . . ?
C29 S2 N4 C44 -77.4(2) . . . . ?
C29 C28 C27 C26 -0.1(5) . . . . ?
C29 C30 C31 C26 0.2(5) . . . . ?
C45 C50 C49 C48 -0.4(5) . . . . ?
C45 C46 C47 C48 0.3(6) . . . . ?
C39 C34 C35 C36 1.3(4) . . . . ?
C39 C38 C37 C36 0.1(5) . . . . ?
C32 N4 C44 C45 78.9(3) . . . . ?
C32 C33 C34 C35 -71.2(3) . . . . ?
C32 C33 C34 C39 108.1(3) . . . . ?
C32 C33 C41 O10 -75.0(3) . . . . ?
C32 C33 C41 C42 159.3(3) . . . . ?
N2 S1 C4 C3 94.4(3) . . . . ?
N2 S1 C4 C5 -83.7(3) . . . . ?
N2 C14 C15 C16 175.8(3) . . . . ?
N2 C14 C15 C23 -62.4(4) . . . . ?
C50 C45 C44 N4 -121.3(3) . . . . ?
C50 C45 C46 C47 0.0(5) . . . . ?
C50 C49 C48 C47 0.7(6) . . . . ?
C4 S1 N2 C14 -99.0(2) . . . . ?
C4 S1 N2 C7 77.8(3) . . . . ?
C4 C3 C2 C1 0.3(6) . . . . ?
C4 C5 C6 C1 0.5(6) . . . . ?
C41 O10 C40 C39 51.8(4) . . . . ?
C41 C33 C34 C35 167.2(3) . . . . ?
C41 C33 C34 C39 -13.5(4) . . . . ?
C41 C33 C32 N4 -71.8(3) . . . . ?
C9 C8 C13 C12 -3.0(5) . . . . ?
C9 C8 C7 N2 -35.1(5) . . . . ?
C9 C10 C11 C12 -1.2(6) . . . . ?
C44 N4 C32 C33 -85.1(3) . . . . ?
C44 C45 C50 C49 -179.1(3) . . . . ?
C44 C45 C46 C47 179.1(3) . . . . ?
C8 C9 C10 C11 0.2(6) . . . . ?
C8 C13 C12 C11 2.0(6) . . . . ?
C3 C4 C5 C6 -1.5(6) . . . . ?
O5 S1 N2 C14 147.3(2) . . . . ?
O5 S1 N2 C7 -35.9(3) . . . . ?
O5 S1 C4 C3 -150.8(3) . . . . ?
O5 S1 C4 C5 31.1(3) . . . . ?
C28 C29 C30 C31 -3.8(5) . . . . ?
O3 C23 C24 C25 137.1(10) . . . . ?
C5 C4 C3 C2 1.1(6) . . . . ?
C13 C8 C7 N2 148.3(3) . . . . ?
C38 C39 C40 O10 163.3(3) . . . . ?
C16 C21 C20 C19 1.6(6) . . . . ?
C16 C21 C22 O3 -15.1(5) . . . . ?
C16 C15 C23 O3 51.4(4) . . . . ?
C16 C15 C23 C24 -71.3(5) . . . . ?
C16 C17 C18 C19 1.5(7) . . . . ?
C2 C1 C6 C5 1.0(6) . . . . ?
C2 C1 N1 O2 -2.4(5) . . . . ?
C2 C1 N1 O1 177.9(4) . . . . ?
C14 N2 C7 C8 -60.8(4) . . . . ?
C14 C15 C23 O3 -68.6(5) . . . . ?
C14 C15 C23 C24 168.7(4) . . . . ?
C6 C1 C2 C3 -1.4(6) . . . . ?
C6 C1 N1 O2 178.9(4) . . . . ?
C6 C1 N1 O1 -0.7(6) . . . . ?
C46 C45 C50 C49 0.0(5) . . . . ?
C46 C45 C44 N4 59.6(4) . . . . ?
C46 C47 C48 C49 -0.7(7) . . . . ?
C21 C16 C15 C14 102.0(3) . . . . ?
C21 C16 C15 C23 -19.9(4) . . . . ?
C21 C16 C17 C18 -0.1(6) . . . . ?
C7 N2 C14 C15 -50.4(4) . . . . ?
C7 C8 C13 C12 173.8(4) . . . . ?
N1 C1 C2 C3 -180.0(3) . . . . ?
N1 C1 C6 C5 179.6(3) . . . . ?
C30 C29 C28 C27 3.7(5) . . . . ?
C15 C16 C21 C20 -179.3(3) . . . . ?
C15 C16 C21 C22 2.0(5) . . . . ?
C15 C16 C17 C18 177.8(4) . . . . ?
C15 C23 C24 C25 -101.2(12) . . . . ?
C31 C26 N3 O6 178.1(4) . . . . ?
C31 C26 N3 O7 -1.5(5) . . . . ?
C31 C26 C27 C28 -3.6(5) . . . . ?
C40 O10 C41 C33 -67.9(3) . . . . ?
C40 O10 C41 C42 61.2(4) . . . . ?
C40 C39 C38 C37 -178.7(3) . . . . ?
N3 C26 C31 C30 -174.9(3) . . . . ?
N3 C26 C27 C28 174.9(3) . . . . ?
C27 C26 C31 C30 3.5(5) . . . . ?
C27 C26 N3 O6 -0.5(5) . . . . ?
C27 C26 N3 O7 180.0(4) . . . . ?
C10 C9 C8 C13 1.9(5) . . . . ?
C10 C9 C8 C7 -174.7(4) . . . . ?
C10 C11 C12 C13 0.1(6) . . . . ?
C23 O3 C22 C21 48.9(4) . . . . ?
C17 C16 C21 C20 -1.4(5) . . . . ?
C17 C16 C21 C22 179.9(4) . . . . ?
C17 C16 C15 C14 -75.8(4) . . . . ?
C17 C16 C15 C23 162.3(3) . . . . ?
C20 C21 C22 O3 166.2(4) . . . . ?
C20 C19 C18 C17 -1.3(8) . . . . ?
C22 O3 C23 C15 -67.8(4) . . . . ?
C22 O3 C23 C24 55.9(6) . . . . ?
C22 C21 C20 C19 -179.7(4) . . . . ?
C18 C19 C20 C21 -0.2(8) . . . . ?
